data_7201067
loop_
_publ_author_name
'Zhou, Xiao-Ping'
'Lin, Shi-Hong'
'Li, Dan'
'Yin, Ye-Gao'

_publ_section_title
;
 Two CuCN hybrid networks with unusual topology tuned by terpyridine
 ligands
;
_journal_issue 9
_journal_name_full CrystEngComm
_journal_page_first 1899
_journal_paper_doi 10.1039/b904512k
_journal_volume 11
_journal_year 2009
_chemical_formula_sum 'C27 H17 Cu5 N8'
_chemical_formula_weight 771.19
_chemical_name_systematic
;
?
;
_space_group_IT_number 2
_symmetry_cell_setting triclinic
_symmetry_space_group_name_Hall '-P 1'
_symmetry_space_group_name_H-M 'P -1'
_atom_sites_solution_hydrogens geom
_atom_sites_solution_primary direct
_atom_sites_solution_secondary difmap
_audit_creation_method SHELXL-97
_cell_angle_alpha 72.450(5)
_cell_angle_beta 80.504(5)
_cell_angle_gamma 82.270(5)
_cell_formula_units_Z 2
_cell_length_a 7.089(2)
_cell_length_b 12.139(4)
_cell_length_c 16.790(5)
_cell_measurement_reflns_used 2458
_cell_measurement_temperature 293(2)
_cell_measurement_theta_max 50
_cell_measurement_theta_min 2.5
_cell_volume 1353.2(7)
_computing_cell_refinement 'Bruker SMART'
_computing_data_collection 'Bruker SMART'
_computing_data_reduction 'Bruker SAINT'
_computing_molecular_graphics 'Bruker SHELXTL'
_computing_publication_material 'Bruker SHELXTL'
_computing_structure_refinement 'SHELXL-97 (Sheldrick, 1997)'
_computing_structure_solution 'SHELXS-97 (Sheldrick, 1990)'
_diffrn_ambient_temperature 293(2)
_diffrn_measured_fraction_theta_full 0.982
_diffrn_measured_fraction_theta_max 0.982
_diffrn_measurement_device_type 'CCD area detector'
_diffrn_measurement_method 'phi and omega scans'
_diffrn_radiation_monochromator graphite
_diffrn_radiation_source 'fine-focus sealed tube'
_diffrn_radiation_type MoK\a
_diffrn_radiation_wavelength 0.71073
_diffrn_reflns_av_R_equivalents 0.0387
_diffrn_reflns_av_sigmaI/netI 0.0646
_diffrn_reflns_limit_h_max 8
_diffrn_reflns_limit_h_min -8
_diffrn_reflns_limit_k_max 14
_diffrn_reflns_limit_k_min -8
_diffrn_reflns_limit_l_max 19
_diffrn_reflns_limit_l_min -19
_diffrn_reflns_number 7039
_diffrn_reflns_theta_full 25.00
_diffrn_reflns_theta_max 25.00
_diffrn_reflns_theta_min 1.28
_exptl_absorpt_coefficient_mu 3.898
_exptl_absorpt_correction_T_max 0.4675
_exptl_absorpt_correction_T_min 0.3778
_exptl_absorpt_correction_type multi-scan
_exptl_absorpt_process_details 'SADABS (Sheldrick, 1996)'
_exptl_crystal_colour yellow
_exptl_crystal_density_diffrn 1.893
_exptl_crystal_density_method 'not measured'
_exptl_crystal_description stick-like
_exptl_crystal_F_000 760
_exptl_crystal_size_max 0.31
_exptl_crystal_size_mid 0.27
_exptl_crystal_size_min 0.23
_refine_diff_density_max 1.612
_refine_diff_density_min -0.893
_refine_diff_density_rms 0.204
_refine_ls_extinction_method none
_refine_ls_goodness_of_fit_ref 0.979
_refine_ls_hydrogen_treatment constr
_refine_ls_matrix_type full
_refine_ls_number_parameters 360
_refine_ls_number_reflns 4690
_refine_ls_number_restraints 0
_refine_ls_restrained_S_all 0.979
_refine_ls_R_factor_all 0.0718
_refine_ls_R_factor_gt 0.0578
_refine_ls_shift/su_max 0.000
_refine_ls_shift/su_mean 0.000
_refine_ls_structure_factor_coef Fsqd
_refine_ls_weighting_details 'calc w=1/[\s^2^(Fo^2^)+(0.1003P)^2^+0.0000P] where P=(Fo^2^+2Fc^2^)/3'
_refine_ls_weighting_scheme calc
_refine_ls_wR_factor_gt 0.1468
_refine_ls_wR_factor_ref 0.1586
_reflns_number_gt 3533
_reflns_number_total 4690
_reflns_threshold_expression >2sigma(I)
_cod_data_source_file b904512k.txt
_cod_data_source_block 1201bm
_cod_depositor_comments
;
The following automatic conversions were performed:
'_symmetry_cell_setting' value 'Triclinic' changed to 'triclinic'
according to '/home/saulius/struct/CIF-dictionaries/cif_core.dic'
dictionary named 'cif_core.dic' version 2.4.1 from 2010-06-29.

Automatic conversion script
Id: cif_fix_enum 1527 2010-12-29 10:47:43Z saulius 
;
_cod_original_sg_symbol_H-M P-1
_cod_database_code 7201067

loop_
_symmetry_equiv_pos_as_xyz
'x, y, z'
'-x, -y, -z'

loop_
_atom_site_label
_atom_site_type_symbol
_atom_site_fract_x
_atom_site_fract_y
_atom_site_fract_z
_atom_site_U_iso_or_equiv
_atom_site_adp_type
_atom_site_occupancy
_atom_site_symmetry_multiplicity
_atom_site_calc_flag
_atom_site_refinement_flags
_atom_site_disorder_assembly
_atom_site_disorder_group
C6 C 0.9162(9) 0.9309(6) 0.3202(4) 0.0453(15) Uani 1 1 d . . .
H6 H 0.9689 0.8796 0.2893 0.054 Uiso 1 1 calc R . .
C7 C 0.8784(10) 1.0442(6) 0.2773(4) 0.0538(18) Uani 1 1 d . . .
H7 H 0.9054 1.0694 0.2189 0.065 Uiso 1 1 calc R . .
C8 C 0.7979(10) 1.1222(6) 0.3230(4) 0.0561(18) Uani 1 1 d . . .
H8 H 0.7724 1.2005 0.2956 0.067 Uiso 1 1 calc R . .
C9 C 0.7572(9) 1.0810(5) 0.4093(4) 0.0454(15) Uani 1 1 d . . .
H9 H 0.7009 1.1309 0.4408 0.054 Uiso 1 1 calc R . .
C10 C 0.8021(7) 0.9619(5) 0.4496(3) 0.0339(12) Uani 1 1 d . . .
C11 C 0.7615(7) 0.9111(5) 0.5424(3) 0.0318(12) Uani 1 1 d . . .
C12 C 0.7103(8) 0.9819(5) 0.5965(3) 0.0353(13) Uani 1 1 d . . .
H12 H 0.7017 1.0621 0.5741 0.042 Uiso 1 1 calc R . .
C13 C 0.6723(8) 0.9333(5) 0.6833(4) 0.0365(13) Uani 1 1 d . . .
C14 C 0.6081(8) 1.0056(5) 0.7411(4) 0.0380(13) Uani 1 1 d . . .
C15 C 0.5063(9) 1.1137(5) 0.7134(4) 0.0445(15) Uani 1 1 d . . .
H15 H 0.4811 1.1406 0.6578 0.053 Uiso 1 1 calc R . .
C16 C 0.4420(9) 1.1819(6) 0.7676(4) 0.0476(15) Uani 1 1 d . . .
H16 H 0.3756 1.2539 0.7473 0.057 Uiso 1 1 calc R . .
C17 C 0.4745(9) 1.1450(6) 0.8505(4) 0.0466(15) Uani 1 1 d . . .
C18 C 0.3984(12) 1.2210(7) 0.9092(5) 0.067(2) Uani 1 1 d . . .
H18A H 0.3089 1.1806 0.9545 0.101 Uiso 1 1 calc R . .
H18B H 0.3353 1.2922 0.8780 0.101 Uiso 1 1 calc R . .
H18C H 0.5036 1.2378 0.9318 0.101 Uiso 1 1 calc R . .
C19 C 0.5799(10) 1.0391(6) 0.8778(4) 0.0531(17) Uani 1 1 d . . .
H19 H 0.6090 1.0144 0.9328 0.064 Uiso 1 1 calc R . .
C20 C 0.6430(9) 0.9690(6) 0.8252(4) 0.0478(15) Uani 1 1 d . . .
H20 H 0.7091 0.8970 0.8460 0.057 Uiso 1 1 calc R . .
C21 C 0.6938(8) 0.8105(5) 0.7125(4) 0.0364(13) Uani 1 1 d . . .
H21 H 0.6708 0.7734 0.7699 0.044 Uiso 1 1 calc R . .
C22 C 0.7495(7) 0.7449(5) 0.6557(3) 0.0305(12) Uani 1 1 d . . .
C23 C 0.7691(7) 0.6162(5) 0.6881(3) 0.0322(12) Uani 1 1 d . . .
C24 C 0.8313(8) 0.5600(5) 0.7653(3) 0.0408(14) Uani 1 1 d . . .
H24 H 0.8692 0.6027 0.7966 0.049 Uiso 1 1 calc R . .
C25 C 0.8372(9) 0.4406(6) 0.7958(4) 0.0474(15) Uani 1 1 d . . .
H25 H 0.8780 0.4024 0.8478 0.057 Uiso 1 1 calc R . .
C26 C 0.7822(9) 0.3794(5) 0.7484(4) 0.0475(16) Uani 1 1 d . . .
H26 H 0.7838 0.2991 0.7681 0.057 Uiso 1 1 calc R . .
C27 C 0.7246(8) 0.4381(5) 0.6713(4) 0.0416(14) Uani 1 1 d . . .
H27 H 0.6900 0.3958 0.6389 0.050 Uiso 1 1 calc R . .
Cu1 Cu 1.0000 0.0000 0.0000 0.0778(5) Uani 1 2 d S . .
Cu2 Cu 0.0000 0.5000 0.0000 0.0739(5) Uani 1 2 d S . .
Cu3 Cu 0.63615(12) 0.32915(7) 0.08344(5) 0.0501(3) Uani 1 1 d . . .
Cu4 Cu 0.73961(12) 0.49464(8) 0.30686(5) 0.0539(3) Uani 1 1 d . . .
Cu5 Cu 0.93200(9) 0.71624(6) 0.47377(4) 0.0363(2) Uani 1 1 d . . .
Cu6 Cu 0.60688(10) 0.63795(7) 0.53410(5) 0.0420(2) Uani 1 1 d . . .
N1 N 0.8793(10) 0.1311(7) 0.0282(5) 0.081(2) Uani 1 1 d . . .
C1 C 0.7948(10) 0.2119(6) 0.0450(5) 0.0546(17) Uani 1 1 d . . .
C2 C 0.2310(10) 0.4226(7) 0.0319(4) 0.0561(12) Uani 1 1 d . . .
N2 N 0.3752(8) 0.3798(5) 0.0512(3) 0.0561(12) Uani 1 1 d . . .
N3 N 0.6808(8) 0.3929(5) 0.1724(4) 0.0535(14) Uani 1 1 d . . .
C3 C 0.7007(8) 0.4313(5) 0.2251(4) 0.0398(14) Uani 1 1 d . . .
N4 N 0.7861(7) 0.5736(4) 0.3788(3) 0.0435(12) Uani 1 1 d . . .
C4 C 0.8143(8) 0.6210(5) 0.4254(3) 0.0348(13) Uani 1 1 d . . .
N5 N 1.2004(7) 0.6931(4) 0.4943(3) 0.0404(12) Uani 1 1 d . . .
C5 C 1.3528(8) 0.6781(5) 0.5076(3) 0.0338(12) Uani 1 1 d . . .
N6 N 0.7162(6) 0.5561(4) 0.6405(3) 0.0324(10) Uani 1 1 d . . .
N7 N 0.7804(6) 0.7939(4) 0.5713(3) 0.0306(10) Uani 1 1 d . . .
N8 N 0.8820(6) 0.8884(4) 0.4046(3) 0.0360(11) Uani 1 1 d . . .

loop_
_atom_site_aniso_label
_atom_site_aniso_U_11
_atom_site_aniso_U_22
_atom_site_aniso_U_33
_atom_site_aniso_U_23
_atom_site_aniso_U_13
_atom_site_aniso_U_12
C6 0.053(4) 0.053(4) 0.033(3) -0.016(3) -0.002(3) -0.009(3)
C7 0.059(4) 0.061(5) 0.041(3) -0.009(4) -0.009(3) -0.015(3)
C8 0.064(4) 0.042(4) 0.059(4) -0.005(4) -0.017(3) -0.003(3)
C9 0.054(4) 0.029(3) 0.056(4) -0.016(3) -0.011(3) 0.000(3)
C10 0.031(3) 0.034(3) 0.043(3) -0.017(3) -0.009(2) -0.006(2)
C11 0.034(3) 0.028(3) 0.040(3) -0.020(3) -0.003(2) -0.006(2)
C12 0.042(3) 0.026(3) 0.044(3) -0.017(3) -0.006(2) -0.005(2)
C13 0.038(3) 0.032(3) 0.049(3) -0.026(3) -0.003(3) -0.005(2)
C14 0.044(3) 0.029(3) 0.050(3) -0.026(3) -0.001(3) -0.004(3)
C15 0.056(4) 0.040(4) 0.044(3) -0.022(3) -0.006(3) -0.008(3)
C16 0.051(4) 0.037(4) 0.064(4) -0.033(3) -0.004(3) 0.001(3)
C17 0.059(4) 0.042(4) 0.049(4) -0.033(3) 0.002(3) -0.008(3)
C18 0.099(6) 0.052(4) 0.060(4) -0.039(4) 0.001(4) 0.000(4)
C19 0.078(5) 0.042(4) 0.043(4) -0.021(3) -0.003(3) -0.002(3)
C20 0.065(4) 0.039(4) 0.042(3) -0.024(3) 0.003(3) 0.002(3)
C21 0.048(3) 0.031(3) 0.038(3) -0.020(3) -0.005(2) -0.007(3)
C22 0.032(3) 0.032(3) 0.036(3) -0.020(3) -0.003(2) -0.006(2)
C23 0.032(3) 0.034(3) 0.037(3) -0.022(3) -0.001(2) -0.004(2)
C24 0.052(3) 0.040(4) 0.037(3) -0.019(3) -0.008(3) -0.003(3)
C25 0.059(4) 0.039(4) 0.041(3) -0.007(3) -0.009(3) -0.003(3)
C26 0.059(4) 0.028(3) 0.052(4) -0.012(3) 0.002(3) -0.003(3)
C27 0.042(3) 0.032(3) 0.059(4) -0.028(3) -0.001(3) -0.006(3)
Cu1 0.0709(9) 0.0703(10) 0.1142(12) -0.0683(9) -0.0142(8) 0.0177(7)
Cu2 0.0683(8) 0.1009(12) 0.0642(8) -0.0471(8) -0.0287(6) 0.0309(8)
Cu3 0.0590(5) 0.0490(5) 0.0545(5) -0.0342(4) -0.0134(4) 0.0050(4)
Cu4 0.0647(5) 0.0518(5) 0.0655(5) -0.0430(4) -0.0191(4) -0.0013(4)
Cu5 0.0374(4) 0.0336(4) 0.0474(4) -0.0241(3) -0.0086(3) -0.0040(3)
Cu6 0.0369(4) 0.0470(5) 0.0518(5) -0.0255(4) -0.0135(3) -0.0024(3)
N1 0.071(4) 0.090(5) 0.105(5) -0.061(5) -0.026(4) 0.005(4)
C1 0.052(4) 0.055(4) 0.075(5) -0.047(4) -0.023(3) 0.015(3)
C2 0.065(3) 0.063(3) 0.050(2) -0.034(2) -0.014(2) 0.011(2)
N2 0.065(3) 0.063(3) 0.050(2) -0.034(2) -0.014(2) 0.011(2)
N3 0.058(3) 0.046(3) 0.062(3) -0.026(3) -0.010(3) 0.000(3)
C3 0.049(3) 0.036(3) 0.046(3) -0.031(3) -0.006(3) -0.001(3)
N4 0.055(3) 0.036(3) 0.048(3) -0.024(3) -0.007(2) -0.004(2)
C4 0.040(3) 0.030(3) 0.040(3) -0.019(3) -0.003(2) -0.003(2)
N5 0.035(3) 0.040(3) 0.055(3) -0.026(2) -0.010(2) -0.001(2)
C5 0.032(3) 0.034(3) 0.043(3) -0.021(3) -0.007(2) -0.002(2)
N6 0.033(2) 0.030(3) 0.040(2) -0.020(2) -0.0022(19) -0.0038(19)
N7 0.033(2) 0.029(2) 0.038(2) -0.022(2) -0.0039(19) -0.0023(19)
N8 0.041(3) 0.032(3) 0.041(3) -0.018(2) -0.006(2) -0.006(2)

loop_
_atom_type_symbol
_atom_type_description
_atom_type_scat_dispersion_real
_atom_type_scat_dispersion_imag
_atom_type_scat_source
C C 0.0033 0.0016 'International Tables Vol C Tables 4.2.6.8 and 6.1.1.4'
H H 0.0000 0.0000 'International Tables Vol C Tables 4.2.6.8 and 6.1.1.4'
N N 0.0061 0.0033 'International Tables Vol C Tables 4.2.6.8 and 6.1.1.4'
Cu Cu 0.3201 1.2651 'International Tables Vol C Tables 4.2.6.8 and 6.1.1.4'

loop_
_geom_angle_atom_site_label_1
_geom_angle_atom_site_label_2
_geom_angle_atom_site_label_3
_geom_angle
_geom_angle_site_symmetry_1
_geom_angle_site_symmetry_3
_geom_angle_publ_flag
N8 C6 C7 124.1(6) . . ?
N8 C6 H6 118.0 . . ?
C7 C6 H6 118.0 . . ?
C6 C7 C8 118.5(6) . . ?
C6 C7 H7 120.7 . . ?
C8 C7 H7 120.7 . . ?
C9 C8 C7 118.8(6) . . ?
C9 C8 H8 120.6 . . ?
C7 C8 H8 120.6 . . ?
C8 C9 C10 119.4(6) . . ?
C8 C9 H9 120.3 . . ?
C10 C9 H9 120.3 . . ?
N8 C10 C9 120.9(5) . . ?
N8 C10 C11 116.7(5) . . ?
C9 C10 C11 122.4(5) . . ?
N7 C11 C12 122.4(5) . . ?
N7 C11 C10 116.2(5) . . ?
C12 C11 C10 121.3(5) . . ?
C13 C12 C11 120.8(5) . . ?
C13 C12 H12 119.6 . . ?
C11 C12 H12 119.6 . . ?
C12 C13 C21 116.0(5) . . ?
C12 C13 C14 121.8(5) . . ?
C21 C13 C14 122.1(5) . . ?
C15 C14 C20 117.4(5) . . ?
C15 C14 C13 120.4(5) . . ?
C20 C14 C13 122.2(5) . . ?
C14 C15 C16 121.1(6) . . ?
C14 C15 H15 119.5 . . ?
C16 C15 H15 119.5 . . ?
C17 C16 C15 121.5(6) . . ?
C17 C16 H16 119.3 . . ?
C15 C16 H16 119.3 . . ?
C16 C17 C19 117.7(6) . . ?
C16 C17 C18 120.3(6) . . ?
C19 C17 C18 122.0(6) . . ?
C17 C18 H18A 109.5 . . ?
C17 C18 H18B 109.5 . . ?
H18A C18 H18B 109.5 . . ?
C17 C18 H18C 109.5 . . ?
H18A C18 H18C 109.5 . . ?
H18B C18 H18C 109.5 . . ?
C17 C19 C20 121.8(6) . . ?
C17 C19 H19 119.1 . . ?
C20 C19 H19 119.1 . . ?
C19 C20 C14 120.6(6) . . ?
C19 C20 H20 119.7 . . ?
C14 C20 H20 119.7 . . ?
C22 C21 C13 120.5(5) . . ?
C22 C21 H21 119.7 . . ?
C13 C21 H21 119.7 . . ?
N7 C22 C21 122.4(5) . . ?
N7 C22 C23 118.2(5) . . ?
C21 C22 C23 119.3(5) . . ?
N6 C23 C24 121.2(5) . . ?
N6 C23 C22 117.3(5) . . ?
C24 C23 C22 121.4(5) . . ?
C25 C24 C23 120.0(6) . . ?
C25 C24 H24 120.0 . . ?
C23 C24 H24 120.0 . . ?
C26 C25 C24 119.1(6) . . ?
C26 C25 H25 120.5 . . ?
C24 C25 H25 120.5 . . ?
C25 C26 C27 119.3(6) . . ?
C25 C26 H26 120.4 . . ?
C27 C26 H26 120.4 . . ?
N6 C27 C26 122.4(6) . . ?
N6 C27 H27 118.8 . . ?
C26 C27 H27 118.8 . . ?
N1 Cu1 N1 180.0(7) . 2_755 ?
C2 Cu2 C2 180.0(7) 2_565 . ?
C1 Cu3 N3 126.3(3) . . ?
C1 Cu3 N2 121.3(3) . . ?
N3 Cu3 N2 111.4(2) . . ?
C3 Cu4 N4 173.2(3) . . ?
C4 Cu5 N5 124.8(2) . . ?
C4 Cu5 N8 108.2(2) . . ?
N5 Cu5 N8 106.93(19) . . ?
C4 Cu5 N7 123.6(2) . . ?
N5 Cu5 N7 104.18(19) . . ?
N8 Cu5 N7 78.44(17) . . ?
C4 Cu5 Cu6 56.57(16) . . ?
N5 Cu5 Cu6 141.92(15) . . ?
N8 Cu5 Cu6 107.55(13) . . ?
N7 Cu5 Cu6 67.87(11) . . ?
C5 Cu6 N6 133.2(2) 1_455 . ?
C5 Cu6 C4 112.7(2) 1_455 . ?
N6 Cu6 C4 110.1(2) . . ?
C5 Cu6 Cu5 135.98(17) 1_455 . ?
N6 Cu6 Cu5 87.87(12) . . ?
C4 Cu6 Cu5 47.49(15) . . ?
C1 N1 Cu1 176.4(7) . . ?
N1 C1 Cu3 172.2(8) . . ?
N2 C2 Cu2 176.9(7) . . ?
C2 N2 Cu3 171.3(7) . . ?
C3 N3 Cu3 177.7(6) . . ?
N3 C3 Cu4 178.1(6) . . ?
C4 N4 Cu4 178.5(5) . . ?
N4 C4 Cu5 160.7(5) . . ?
N4 C4 Cu6 123.0(4) . . ?
Cu5 C4 Cu6 75.9(2) . . ?
C5 N5 Cu5 178.5(5) . . ?
N5 C5 Cu6 174.7(5) . 1_655 ?
C23 N6 C27 118.0(5) . . ?
C23 N6 Cu6 120.9(4) . . ?
C27 N6 Cu6 120.9(4) . . ?
C11 N7 C22 117.8(5) . . ?
C11 N7 Cu5 111.4(3) . . ?
C22 N7 Cu5 128.6(4) . . ?
C6 N8 C10 118.2(5) . . ?
C6 N8 Cu5 126.1(4) . . ?
C10 N8 Cu5 115.7(3) . . ?

loop_
_geom_bond_atom_site_label_1
_geom_bond_atom_site_label_2
_geom_bond_distance
_geom_bond_site_symmetry_2
_geom_bond_publ_flag
C6 N8 1.346(7) . ?
C6 C7 1.360(9) . ?
C6 H6 0.9300 . ?
C7 C8 1.400(10) . ?
C7 H7 0.9300 . ?
C8 C9 1.376(9) . ?
C8 H8 0.9300 . ?
C9 C10 1.417(8) . ?
C9 H9 0.9300 . ?
C10 N8 1.348(7) . ?
C10 C11 1.488(7) . ?
C11 N7 1.354(7) . ?
C11 C12 1.405(7) . ?
C12 C13 1.392(8) . ?
C12 H12 0.9300 . ?
C13 C21 1.417(8) . ?
C13 C14 1.476(8) . ?
C14 C15 1.395(8) . ?
C14 C20 1.400(8) . ?
C15 C16 1.391(8) . ?
C15 H15 0.9300 . ?
C16 C17 1.376(9) . ?
C16 H16 0.9300 . ?
C17 C19 1.386(9) . ?
C17 C18 1.533(8) . ?
C18 H18A 0.9600 . ?
C18 H18B 0.9600 . ?
C18 H18C 0.9600 . ?
C19 C20 1.387(9) . ?
C19 H19 0.9300 . ?
C20 H20 0.9300 . ?
C21 C22 1.396(7) . ?
C21 H21 0.9300 . ?
C22 N7 1.354(7) . ?
C22 C23 1.487(8) . ?
C23 N6 1.355(7) . ?
C23 C24 1.383(7) . ?
C24 C25 1.381(9) . ?
C24 H24 0.9300 . ?
C25 C26 1.370(9) . ?
C25 H25 0.9300 . ?
C26 C27 1.375(9) . ?
C26 H26 0.9300 . ?
C27 N6 1.365(7) . ?
C27 H27 0.9300 . ?
Cu1 N1 1.856(8) . ?
Cu1 N1 1.856(8) 2_755 ?
Cu2 C2 1.851(7) 2_565 ?
Cu2 C2 1.851(7) . ?
Cu3 C1 1.895(7) . ?
Cu3 N3 1.963(6) . ?
Cu3 N2 1.979(6) . ?
Cu4 C3 1.836(6) . ?
Cu4 N4 1.844(5) . ?
Cu5 C4 1.935(6) . ?
Cu5 N5 1.958(5) . ?
Cu5 N8 2.077(5) . ?
Cu5 N7 2.191(4) . ?
Cu5 Cu6 2.5456(11) . ?
Cu6 C5 1.891(6) 1_455 ?
Cu6 N6 1.989(5) . ?
Cu6 C4 2.190(5) . ?
N1 C1 1.163(10) . ?
C2 N2 1.133(9) . ?
N3 C3 1.151(8) . ?
N4 C4 1.156(7) . ?
N5 C5 1.119(7) . ?
C5 Cu6 1.891(6) 1_655 ?

loop_
_geom_torsion_atom_site_label_1
_geom_torsion_atom_site_label_2
_geom_torsion_atom_site_label_3
_geom_torsion_atom_site_label_4
_geom_torsion
_geom_torsion_site_symmetry_1
_geom_torsion_site_symmetry_2
_geom_torsion_site_symmetry_3
_geom_torsion_site_symmetry_4
_geom_torsion_publ_flag
N8 C6 C7 C8 -0.4(10) . . . . ?
C6 C7 C8 C9 -1.1(10) . . . . ?
C7 C8 C9 C10 1.6(10) . . . . ?
C8 C9 C10 N8 -0.7(9) . . . . ?
C8 C9 C10 C11 -179.7(5) . . . . ?
N8 C10 C11 N7 -10.0(7) . . . . ?
C9 C10 C11 N7 169.0(5) . . . . ?
N8 C10 C11 C12 168.7(5) . . . . ?
C9 C10 C11 C12 -12.2(8) . . . . ?
N7 C11 C12 C13 -1.5(8) . . . . ?
C10 C11 C12 C13 179.9(5) . . . . ?
C11 C12 C13 C21 1.7(8) . . . . ?
C11 C12 C13 C14 -176.6(5) . . . . ?
C12 C13 C14 C15 27.7(8) . . . . ?
C21 C13 C14 C15 -150.5(6) . . . . ?
C12 C13 C14 C20 -153.3(6) . . . . ?
C21 C13 C14 C20 28.4(8) . . . . ?
C20 C14 C15 C16 -0.2(9) . . . . ?
C13 C14 C15 C16 178.9(5) . . . . ?
C14 C15 C16 C17 -0.6(10) . . . . ?
C15 C16 C17 C19 2.3(10) . . . . ?
C15 C16 C17 C18 -178.8(6) . . . . ?
C16 C17 C19 C20 -3.2(10) . . . . ?
C18 C17 C19 C20 177.9(6) . . . . ?
C17 C19 C20 C14 2.5(10) . . . . ?
C15 C14 C20 C19 -0.7(9) . . . . ?
C13 C14 C20 C19 -179.7(6) . . . . ?
C12 C13 C21 C22 -0.2(8) . . . . ?
C14 C13 C21 C22 178.1(5) . . . . ?
C13 C21 C22 N7 -1.7(8) . . . . ?
C13 C21 C22 C23 -179.4(5) . . . . ?
N7 C22 C23 N6 -34.1(7) . . . . ?
C21 C22 C23 N6 143.7(5) . . . . ?
N7 C22 C23 C24 148.5(5) . . . . ?
C21 C22 C23 C24 -33.7(7) . . . . ?
N6 C23 C24 C25 -1.1(8) . . . . ?
C22 C23 C24 C25 176.2(5) . . . . ?
C23 C24 C25 C26 0.5(9) . . . . ?
C24 C25 C26 C27 0.7(9) . . . . ?
C25 C26 C27 N6 -1.3(9) . . . . ?
C4 Cu5 Cu6 C5 -78.7(3) . . . 1_455 ?
N5 Cu5 Cu6 C5 175.9(3) . . . 1_455 ?
N8 Cu5 Cu6 C5 21.8(3) . . . 1_455 ?
N7 Cu5 Cu6 C5 91.0(3) . . . 1_455 ?
C4 Cu5 Cu6 N6 120.1(2) . . . . ?
N5 Cu5 Cu6 N6 14.7(3) . . . . ?
N8 Cu5 Cu6 N6 -139.35(19) . . . . ?
N7 Cu5 Cu6 N6 -70.17(18) . . . . ?
N5 Cu5 Cu6 C4 -105.4(3) . . . . ?
N8 Cu5 Cu6 C4 100.6(2) . . . . ?
N7 Cu5 Cu6 C4 169.7(2) . . . . ?
N1 Cu1 N1 C1 -8(12) 2_755 . . . ?
Cu1 N1 C1 Cu3 60(16) . . . . ?
N3 Cu3 C1 N1 91(5) . . . . ?
N2 Cu3 C1 N1 -77(5) . . . . ?
C2 Cu2 C2 N2 169(100) 2_565 . . . ?
Cu2 C2 N2 Cu3 1(15) . . . . ?
C1 Cu3 N2 C2 -141(4) . . . . ?
N3 Cu3 N2 C2 50(4) . . . . ?
C1 Cu3 N3 C3 -155(14) . . . . ?
N2 Cu3 N3 C3 13(14) . . . . ?
Cu3 N3 C3 Cu4 -140(13) . . . . ?
N4 Cu4 C3 N3 42(19) . . . . ?
C3 Cu4 N4 C4 179(100) . . . . ?
Cu4 N4 C4 Cu5 140(19) . . . . ?
Cu4 N4 C4 Cu6 -51(21) . . . . ?
N5 Cu5 C4 N4 -56.1(16) . . . . ?
N8 Cu5 C4 N4 70.9(16) . . . . ?
N7 Cu5 C4 N4 158.9(15) . . . . ?
Cu6 Cu5 C4 N4 170.3(17) . . . . ?
N5 Cu5 C4 Cu6 133.6(2) . . . . ?
N8 Cu5 C4 Cu6 -99.41(17) . . . . ?
N7 Cu5 C4 Cu6 -11.4(3) . . . . ?
C5 Cu6 C4 N4 -43.8(6) 1_455 . . . ?
N6 Cu6 C4 N4 116.7(5) . . . . ?
Cu5 Cu6 C4 N4 -176.2(7) . . . . ?
C5 Cu6 C4 Cu5 132.4(2) 1_455 . . . ?
N6 Cu6 C4 Cu5 -67.1(2) . . . . ?
C4 Cu5 N5 C5 -83(21) . . . . ?
N8 Cu5 N5 C5 149(21) . . . . ?
N7 Cu5 N5 C5 67(21) . . . . ?
Cu6 Cu5 N5 C5 -5(21) . . . . ?
Cu5 N5 C5 Cu6 40(25) . . . 1_655 ?
C24 C23 N6 C27 0.5(7) . . . . ?
C22 C23 N6 C27 -176.9(4) . . . . ?
C24 C23 N6 Cu6 175.0(4) . . . . ?
C22 C23 N6 Cu6 -2.5(6) . . . . ?
C26 C27 N6 C23 0.7(8) . . . . ?
C26 C27 N6 Cu6 -173.7(4) . . . . ?
C5 Cu6 N6 C23 -96.1(5) 1_455 . . . ?
C4 Cu6 N6 C23 108.8(4) . . . . ?
Cu5 Cu6 N6 C23 66.0(4) . . . . ?
C5 Cu6 N6 C27 78.1(5) 1_455 . . . ?
C4 Cu6 N6 C27 -77.0(4) . . . . ?
Cu5 Cu6 N6 C27 -119.7(4) . . . . ?
C12 C11 N7 C22 -0.5(7) . . . . ?
C10 C11 N7 C22 178.3(4) . . . . ?
C12 C11 N7 Cu5 -165.1(4) . . . . ?
C10 C11 N7 Cu5 13.6(5) . . . . ?
C21 C22 N7 C11 2.0(7) . . . . ?
C23 C22 N7 C11 179.7(4) . . . . ?
C21 C22 N7 Cu5 163.6(4) . . . . ?
C23 C22 N7 Cu5 -18.7(7) . . . . ?
C4 Cu5 N7 C11 -114.5(4) . . . . ?
N5 Cu5 N7 C11 94.5(4) . . . . ?
N8 Cu5 N7 C11 -10.3(3) . . . . ?
Cu6 Cu5 N7 C11 -124.8(4) . . . . ?
C4 Cu5 N7 C22 82.9(5) . . . . ?
N5 Cu5 N7 C22 -68.0(5) . . . . ?
N8 Cu5 N7 C22 -172.8(4) . . . . ?
Cu6 Cu5 N7 C22 72.6(4) . . . . ?
C7 C6 N8 C10 1.3(9) . . . . ?
C7 C6 N8 Cu5 178.9(5) . . . . ?
C9 C10 N8 C6 -0.7(8) . . . . ?
C11 C10 N8 C6 178.4(5) . . . . ?
C9 C10 N8 Cu5 -178.6(4) . . . . ?
C11 C10 N8 Cu5 0.5(6) . . . . ?
C4 Cu5 N8 C6 -50.8(5) . . . . ?
N5 Cu5 N8 C6 85.9(5) . . . . ?
N7 Cu5 N8 C6 -172.6(5) . . . . ?
Cu6 Cu5 N8 C6 -110.5(4) . . . . ?
C4 Cu5 N8 C10 126.9(4) . . . . ?
N5 Cu5 N8 C10 -96.4(4) . . . . ?
N7 Cu5 N8 C10 5.1(4) . . . . ?
Cu6 Cu5 N8 C10 67.2(4) . . . . ?
